data_7159461
loop_
_publ_author_name
'Huang, Li'
'Han, Ying'
'Sun, Jing'
'Sun, Qiu'
'Yan, Chao-Guo'

_publ_section_title
;
 Tandem ring-opening and formal [3 + 2] cycloaddition of
 furo[2,3-<i>d</i>]pyrimidine-2,4-diones.
;
_journal_issue 29
_journal_name_full 'Organic &amp; biomolecular chemistry'
_journal_page_first 6028
_journal_page_last 6033
_journal_paper_doi 10.1039/d3ob00769c
_journal_volume 21
_journal_year 2023
_chemical_formula_moiety 'C36 H34 N4 O6'
_chemical_formula_sum 'C36 H34 N4 O6'
_chemical_formula_weight 618.67
_space_group_crystal_system monoclinic
_space_group_IT_number 14
_space_group_name_Hall '-P 2ybc'
_space_group_name_H-M_alt 'P 1 21/c 1'
_atom_sites_solution_hydrogens geom
_audit_creation_method SHELXL-2014/7
_audit_update_record
;
2023-05-08 deposited with the CCDC.	2023-07-06 downloaded from the CCDC.
;
_cell_angle_alpha 90
_cell_angle_beta 96.9191(16)
_cell_angle_gamma 90
_cell_formula_units_Z 4
_cell_length_a 10.9191(6)
_cell_length_b 15.4400(9)
_cell_length_c 21.1104(12)
_cell_measurement_reflns_used 8315
_cell_measurement_temperature 296(2)
_cell_measurement_theta_max 20.78
_cell_measurement_theta_min 2.30
_cell_volume 3533.1(3)
_computing_structure_refinement 'SHELXL-2014/7 (Sheldrick, 2014)'
_diffrn_ambient_temperature 296(2)
_diffrn_measured_fraction_theta_full 0.999
_diffrn_measured_fraction_theta_max 0.999
_diffrn_measurement_device_type 'Bruker APEX-II CCD'
_diffrn_measurement_method '\f and \w scans'
_diffrn_radiation_type MoK\a
_diffrn_radiation_wavelength 0.71073
_diffrn_reflns_av_R_equivalents 0.0940
_diffrn_reflns_av_unetI/netI 0.0754
_diffrn_reflns_Laue_measured_fraction_full 0.999
_diffrn_reflns_Laue_measured_fraction_max 0.999
_diffrn_reflns_limit_h_max 13
_diffrn_reflns_limit_h_min -13
_diffrn_reflns_limit_k_max 19
_diffrn_reflns_limit_k_min -19
_diffrn_reflns_limit_l_max 26
_diffrn_reflns_limit_l_min -25
_diffrn_reflns_number 49471
_diffrn_reflns_point_group_measured_fraction_full 0.999
_diffrn_reflns_point_group_measured_fraction_max 0.999
_diffrn_reflns_theta_full 25.242
_diffrn_reflns_theta_max 25.999
_diffrn_reflns_theta_min 2.296
_exptl_absorpt_coefficient_mu 0.080
_exptl_absorpt_correction_T_max 0.7456
_exptl_absorpt_correction_T_min 0.6936
_exptl_absorpt_correction_type multi-scan
_exptl_absorpt_process_details sadabs
_exptl_crystal_colour colorless
_exptl_crystal_density_diffrn 1.163
_exptl_crystal_description block
_exptl_crystal_F_000 1304
_exptl_crystal_size_max 0.260
_exptl_crystal_size_mid 0.240
_exptl_crystal_size_min 0.200
_refine_diff_density_max 0.595
_refine_diff_density_min -0.246
_refine_diff_density_rms 0.055
_refine_ls_extinction_method none
_refine_ls_goodness_of_fit_ref 1.040
_refine_ls_hydrogen_treatment constr
_refine_ls_matrix_type full
_refine_ls_number_parameters 418
_refine_ls_number_reflns 6932
_refine_ls_number_restraints 0
_refine_ls_restrained_S_all 1.040
_refine_ls_R_factor_all 0.1679
_refine_ls_R_factor_gt 0.0861
_refine_ls_shift/su_max 0.000
_refine_ls_shift/su_mean 0.000
_refine_ls_structure_factor_coef Fsqd
_refine_ls_weighting_details 'w=1/[\s^2^(Fo^2^)+(0.0826P)^2^+4.8531P] where P=(Fo^2^+2Fc^2^)/3'
_refine_ls_weighting_scheme calc
_refine_ls_wR_factor_gt 0.1978
_refine_ls_wR_factor_ref 0.2362
_reflns_Friedel_coverage 0.000
_reflns_number_gt 3591
_reflns_number_total 6932
_reflns_threshold_expression 'I > 2\s(I)'
_cod_data_source_file d3ob00769c2.cif
_cod_data_source_block 3a
_cod_depositor_comments 'Adding full bibliography for 7159461--7159463.cif.'
_cod_original_sg_symbol_H-M 'P 21/c'
_cod_database_code 7159461
_shelx_shelxl_version_number 2014/7
_shelx_space_group_comment
;
The symmetry employed for this shelxl refinement is uniquely defined
by the following loop, which should always be used as a source of
symmetry information in preference to the above space-group names.
They are only intended as comments.
;
_shelx_estimated_absorpt_t_min 0.979
_shelx_estimated_absorpt_t_max 0.984

loop_
_space_group_symop_operation_xyz
'x, y, z'
'-x, y+1/2, -z+1/2'
'-x, -y, -z'
'x, -y-1/2, z-1/2'

loop_
_atom_site_label
_atom_site_type_symbol
_atom_site_fract_x
_atom_site_fract_y
_atom_site_fract_z
_atom_site_U_iso_or_equiv
_atom_site_adp_type
_atom_site_occupancy
_atom_site_site_symmetry_order
_atom_site_calc_flag
_atom_site_refinement_flags_posn
_atom_site_refinement_flags_adp
_atom_site_refinement_flags_occupancy
_atom_site_disorder_assembly
_atom_site_disorder_group
C1 C 0.1331(4) 0.7220(3) 0.7216(2) 0.0620(12) Uani 1 1 d . . . . .
H1A H 0.0772 0.7661 0.7338 0.074 Uiso 1 1 calc R U . . .
H1B H 0.1214 0.6701 0.7460 0.074 Uiso 1 1 calc R U . . .
C2 C 0.1029(5) 0.7024(4) 0.6504(2) 0.0827(16) Uani 1 1 d . . . . .
H2A H 0.1515 0.6532 0.6395 0.099 Uiso 1 1 calc R U . . .
H2B H 0.0165 0.6869 0.6415 0.099 Uiso 1 1 calc R U . . .
C3 C 0.1292(5) 0.7785(4) 0.6096(2) 0.0819(16) Uani 1 1 d . . . . .
H3A H 0.0731 0.8255 0.6162 0.098 Uiso 1 1 calc R U . . .
H3B H 0.1159 0.7621 0.5650 0.098 Uiso 1 1 calc R U . . .
C4 C 0.2611(4) 0.8090(3) 0.6263(2) 0.0697(14) Uani 1 1 d . . . . .
H4A H 0.2753 0.8596 0.6009 0.084 Uiso 1 1 calc R U . . .
H4B H 0.3172 0.7638 0.6161 0.084 Uiso 1 1 calc R U . . .
C5 C 0.2872(4) 0.8316(3) 0.69727(19) 0.0584(12) Uani 1 1 d . . . . .
H5A H 0.3720 0.8507 0.7070 0.070 Uiso 1 1 calc R U . . .
H5B H 0.2336 0.8785 0.7073 0.070 Uiso 1 1 calc R U . . .
C6 C 0.2653(4) 0.7533(3) 0.73677(17) 0.0485(10) Uani 1 1 d . . . . .
H6 H 0.3204 0.7070 0.7258 0.058 Uiso 1 1 calc R U . . .
C7 C 0.3893(3) 0.7445(3) 0.84564(17) 0.0425(10) Uani 1 1 d . . . . .
C8 C 0.4128(3) 0.7674(3) 0.90814(17) 0.0412(9) Uani 1 1 d . . . . .
C9 C 0.3369(3) 0.8231(3) 0.94269(18) 0.0433(10) Uani 1 1 d . . . . .
C10 C 0.3761(4) 0.8552(3) 1.00353(19) 0.0558(11) Uani 1 1 d . . . . .
H10 H 0.4546 0.8417 1.0233 0.067 Uiso 1 1 calc R U . . .
C11 C 0.3002(5) 0.9061(3) 1.0342(2) 0.0688(14) Uani 1 1 d . . . . .
H11 H 0.3262 0.9273 1.0749 0.083 Uiso 1 1 calc R U . . .
C12 C 0.1848(5) 0.9260(3) 1.0045(2) 0.0668(13) Uani 1 1 d . . . . .
H12 H 0.1306 0.9599 1.0246 0.080 Uiso 1 1 calc R U . . .
C13 C 0.1525(4) 0.8949(3) 0.9455(2) 0.0631(13) Uani 1 1 d . . . . .
H13 H 0.0744 0.9088 0.9255 0.076 Uiso 1 1 calc R U . . .
C14 C 0.5322(3) 0.7294(3) 0.93898(17) 0.0445(10) Uani 1 1 d . . . . .
C15 C 0.5182(4) 0.6748(3) 0.99722(19) 0.0479(10) Uani 1 1 d . . . . .
C16 C 0.6105(5) 0.6074(4) 1.0973(3) 0.0875(17) Uani 1 1 d . . . . .
H16A H 0.5401 0.6201 1.1189 0.131 Uiso 1 1 calc R U . . .
H16B H 0.6842 0.6117 1.1268 0.131 Uiso 1 1 calc R U . . .
H16C H 0.6031 0.5498 1.0802 0.131 Uiso 1 1 calc R U . . .
C17 C 0.7231(4) 0.7188(3) 1.0450(2) 0.0499(10) Uani 1 1 d . . . . .
C18 C 0.8396(4) 0.8339(3) 1.0029(2) 0.0766(15) Uani 1 1 d . . . . .
H18A H 0.9094 0.7985 1.0179 0.115 Uiso 1 1 calc R U . . .
H18B H 0.8341 0.8814 1.0317 0.115 Uiso 1 1 calc R U . . .
H18C H 0.8492 0.8558 0.9612 0.115 Uiso 1 1 calc R U . . .
C19 C 0.6327(4) 0.7963(3) 0.95037(19) 0.0518(11) Uani 1 1 d . . . . .
C20 C 0.7347(4) 0.5559(3) 0.9187(2) 0.0652(13) Uani 1 1 d . . . . .
H20 H 0.6758 0.5195 0.9328 0.078 Uiso 1 1 calc R U . . .
C21 C 0.8541(5) 0.5316(3) 0.9270(3) 0.0761(15) Uani 1 1 d . . . . .
H21 H 0.8756 0.4784 0.9457 0.091 Uiso 1 1 calc R U . . .
C22 C 0.9429(4) 0.5832(3) 0.9085(2) 0.0636(13) Uani 1 1 d . . . . .
C23 C 1.1598(5) 0.6090(5) 0.9121(3) 0.113(2) Uani 1 1 d . . . . .
H23A H 1.1525 0.6276 0.8684 0.170 Uiso 1 1 calc R U . . .
H23B H 1.2369 0.5794 0.9226 0.170 Uiso 1 1 calc R U . . .
H23C H 1.1569 0.6585 0.9394 0.170 Uiso 1 1 calc R U . . .
C24 C 0.9122(4) 0.6604(3) 0.8790(2) 0.0670(13) Uani 1 1 d . . . . .
H24 H 0.9727 0.6955 0.8650 0.080 Uiso 1 1 calc R U . . .
C25 C 0.7879(4) 0.6859(3) 0.8701(2) 0.0645(13) Uani 1 1 d . . . . .
H25 H 0.7660 0.7386 0.8507 0.077 Uiso 1 1 calc R U . . .
C26 C 0.6976(3) 0.6330(3) 0.89012(19) 0.0507(11) Uani 1 1 d . . . . .
C27 C 0.5628(4) 0.6566(3) 0.88866(19) 0.0510(11) Uani 1 1 d . . . . .
H27 H 0.5221 0.6038 0.9012 0.061 Uiso 1 1 calc R U . . .
C28 C 0.4869(3) 0.6861(3) 0.82371(17) 0.0445(10) Uani 1 1 d . . . . .
C29 C 0.5599(4) 0.7234(3) 0.77179(19) 0.0473(10) Uani 1 1 d . . . . .
C30 C 0.5802(4) 0.6521(3) 0.72767(19) 0.0490(10) Uani 1 1 d . . . . .
C31 C 0.6556(5) 0.6513(4) 0.6793(2) 0.0761(15) Uani 1 1 d . . . . .
H31 H 0.7051 0.6983 0.6719 0.091 Uiso 1 1 calc R U . . .
C32 C 0.6535(6) 0.5776(5) 0.6432(3) 0.102(2) Uani 1 1 d . . . . .
H32 H 0.7026 0.5752 0.6102 0.123 Uiso 1 1 calc R U . . .
C33 C 0.5810(6) 0.5065(5) 0.6537(3) 0.0912(18) Uani 1 1 d . . . . .
H33 H 0.5822 0.4578 0.6279 0.109 Uiso 1 1 calc R U . . .
C34 C 0.5082(5) 0.5075(3) 0.7019(2) 0.0682(13) Uani 1 1 d . . . . .
H34 H 0.4588 0.4604 0.7092 0.082 Uiso 1 1 calc R U . . .
C35 C 0.5103(4) 0.5815(3) 0.73953(18) 0.0455(10) Uani 1 1 d . . . . .
C36 C 0.4409(4) 0.5993(3) 0.7932(2) 0.0505(11) Uani 1 1 d . . . . .
N1 N 0.2901(3) 0.7693(2) 0.80550(15) 0.0566(10) Uani 1 1 d . . . . .
H1 H 0.2348 0.7981 0.8223 0.068 Uiso 1 1 calc R U . . .
N2 N 0.2245(3) 0.8453(2) 0.91315(16) 0.0515(9) Uani 1 1 d . . . . .
N3 N 0.6165(3) 0.6710(2) 1.04391(15) 0.0515(9) Uani 1 1 d . . . . .
N4 N 0.7265(3) 0.7817(2) 0.99948(16) 0.0509(9) Uani 1 1 d . . . . .
O1 O 0.4267(3) 0.6316(2) 1.00142(15) 0.0709(9) Uani 1 1 d . . . . .
O2 O 0.8086(3) 0.7088(2) 1.08634(15) 0.0770(10) Uani 1 1 d . . . . .
O3 O 0.6360(3) 0.8579(2) 0.91564(16) 0.0750(10) Uani 1 1 d . . . . .
O4 O 1.0623(3) 0.5529(3) 0.9208(2) 0.1050(14) Uani 1 1 d . . . . .
O5 O 0.5910(3) 0.7975(2) 0.76785(15) 0.0675(9) Uani 1 1 d . . . . .
O6 O 0.3620(3) 0.5531(2) 0.81175(17) 0.0783(10) Uani 1 1 d . . . . .

loop_
_atom_site_aniso_label
_atom_site_aniso_U_11
_atom_site_aniso_U_22
_atom_site_aniso_U_33
_atom_site_aniso_U_23
_atom_site_aniso_U_13
_atom_site_aniso_U_12
C1 0.055(3) 0.083(3) 0.045(2) 0.006(2) -0.005(2) -0.002(2)
C2 0.078(3) 0.112(5) 0.053(3) -0.002(3) -0.015(3) -0.021(3)
C3 0.079(4) 0.119(5) 0.042(3) 0.010(3) -0.019(2) -0.001(3)
C4 0.080(3) 0.082(3) 0.045(3) 0.014(2) 0.002(2) 0.009(3)
C5 0.058(3) 0.068(3) 0.048(3) 0.001(2) 0.002(2) -0.001(2)
C6 0.046(2) 0.060(3) 0.036(2) -0.006(2) -0.0063(18) 0.014(2)
C7 0.032(2) 0.060(3) 0.034(2) 0.0012(19) 0.0006(17) 0.0074(19)
C8 0.035(2) 0.058(3) 0.030(2) -0.0025(18) 0.0014(16) 0.0087(19)
C9 0.044(2) 0.050(2) 0.037(2) 0.0055(19) 0.0069(18) -0.0027(19)
C10 0.057(3) 0.072(3) 0.038(2) -0.006(2) 0.004(2) 0.006(2)
C11 0.084(4) 0.077(3) 0.048(3) -0.016(2) 0.016(3) 0.005(3)
C12 0.078(4) 0.067(3) 0.059(3) -0.009(3) 0.023(3) 0.018(3)
C13 0.054(3) 0.068(3) 0.070(3) 0.006(3) 0.018(2) 0.016(2)
C14 0.034(2) 0.062(3) 0.037(2) -0.002(2) 0.0041(17) 0.000(2)
C15 0.041(2) 0.050(3) 0.051(3) -0.001(2) 0.000(2) -0.002(2)
C16 0.082(4) 0.097(4) 0.079(4) 0.042(3) -0.012(3) -0.016(3)
C17 0.046(3) 0.059(3) 0.042(2) 0.003(2) -0.003(2) -0.002(2)
C18 0.057(3) 0.092(4) 0.076(3) 0.016(3) -0.011(2) -0.027(3)
C19 0.047(2) 0.068(3) 0.042(2) 0.013(2) 0.010(2) 0.005(2)
C20 0.052(3) 0.066(3) 0.076(3) 0.000(3) 0.002(2) -0.008(2)
C21 0.055(3) 0.061(3) 0.111(4) 0.011(3) 0.005(3) 0.002(3)
C22 0.039(3) 0.069(3) 0.080(3) -0.009(3) -0.004(2) 0.015(2)
C23 0.047(3) 0.165(7) 0.128(6) -0.004(5) 0.009(3) -0.011(4)
C24 0.053(3) 0.078(4) 0.073(3) 0.001(3) 0.017(2) -0.007(3)
C25 0.073(3) 0.067(3) 0.054(3) 0.008(2) 0.005(2) 0.016(3)
C26 0.034(2) 0.080(3) 0.038(2) -0.006(2) 0.0020(18) 0.002(2)
C27 0.049(2) 0.057(3) 0.046(2) 0.005(2) 0.0035(19) -0.002(2)
C28 0.038(2) 0.063(3) 0.031(2) -0.0015(19) -0.0010(17) 0.008(2)
C29 0.042(2) 0.046(3) 0.053(3) -0.001(2) 0.0039(19) 0.002(2)
C30 0.054(3) 0.055(3) 0.039(2) 0.003(2) 0.0091(19) 0.010(2)
C31 0.088(4) 0.080(4) 0.068(3) -0.001(3) 0.040(3) 0.012(3)
C32 0.122(5) 0.121(6) 0.071(4) -0.009(4) 0.045(4) 0.030(5)
C33 0.093(4) 0.096(5) 0.084(4) -0.039(4) 0.012(3) 0.029(4)
C34 0.068(3) 0.054(3) 0.082(4) -0.011(3) 0.006(3) 0.010(2)
C35 0.048(2) 0.044(2) 0.044(2) 0.003(2) 0.0032(19) 0.004(2)
C36 0.050(3) 0.052(3) 0.049(3) 0.011(2) 0.007(2) 0.004(2)
N1 0.048(2) 0.085(3) 0.0344(18) -0.0088(18) -0.0041(15) 0.0230(19)
N2 0.048(2) 0.060(2) 0.047(2) 0.0006(17) 0.0087(17) 0.0115(18)
N3 0.047(2) 0.061(2) 0.043(2) 0.0123(17) -0.0067(16) -0.0009(18)
N4 0.0386(19) 0.066(2) 0.046(2) 0.0085(18) -0.0057(16) -0.0049(17)
O1 0.0558(19) 0.082(2) 0.072(2) 0.0117(18) -0.0059(16) -0.0165(18)
O2 0.0551(19) 0.104(3) 0.064(2) 0.0191(19) -0.0225(17) -0.0038(18)
O3 0.060(2) 0.083(2) 0.079(2) 0.034(2) -0.0001(17) -0.0099(18)
O4 0.054(2) 0.114(3) 0.143(4) 0.011(3) -0.004(2) 0.017(2)
O5 0.070(2) 0.050(2) 0.084(2) 0.0027(17) 0.0198(17) -0.0005(17)
O6 0.082(2) 0.075(2) 0.082(2) 0.0048(19) 0.0275(19) -0.017(2)

loop_
_atom_type_symbol
_atom_type_description
_atom_type_scat_dispersion_real
_atom_type_scat_dispersion_imag
_atom_type_scat_source
C C 0.0033 0.0016 'International Tables Vol C Tables 4.2.6.8 and 6.1.1.4'
H H 0.0000 0.0000 'International Tables Vol C Tables 4.2.6.8 and 6.1.1.4'
N N 0.0061 0.0033 'International Tables Vol C Tables 4.2.6.8 and 6.1.1.4'
O O 0.0106 0.0060 'International Tables Vol C Tables 4.2.6.8 and 6.1.1.4'

loop_
_geom_angle_atom_site_label_1
_geom_angle_atom_site_label_2
_geom_angle_atom_site_label_3
_geom_angle
_geom_angle_site_symmetry_1
_geom_angle_site_symmetry_3
_geom_angle_publ_flag
C6 C1 C2 110.9(4) . . ?
C6 C1 H1A 109.5 . . ?
C2 C1 H1A 109.5 . . ?
C6 C1 H1B 109.5 . . ?
C2 C1 H1B 109.5 . . ?
H1A C1 H1B 108.0 . . ?
C3 C2 C1 112.0(4) . . ?
C3 C2 H2A 109.2 . . ?
C1 C2 H2A 109.2 . . ?
C3 C2 H2B 109.2 . . ?
C1 C2 H2B 109.2 . . ?
H2A C2 H2B 107.9 . . ?
C2 C3 C4 110.6(4) . . ?
C2 C3 H3A 109.5 . . ?
C4 C3 H3A 109.5 . . ?
C2 C3 H3B 109.5 . . ?
C4 C3 H3B 109.5 . . ?
H3A C3 H3B 108.1 . . ?
C3 C4 C5 110.9(4) . . ?
C3 C4 H4A 109.4 . . ?
C5 C4 H4A 109.4 . . ?
C3 C4 H4B 109.4 . . ?
C5 C4 H4B 109.4 . . ?
H4A C4 H4B 108.0 . . ?
C6 C5 C4 109.6(4) . . ?
C6 C5 H5A 109.7 . . ?
C4 C5 H5A 109.7 . . ?
C6 C5 H5B 109.7 . . ?
C4 C5 H5B 109.7 . . ?
H5A C5 H5B 108.2 . . ?
N1 C6 C5 113.0(3) . . ?
N1 C6 C1 108.7(3) . . ?
C5 C6 C1 110.4(3) . . ?
N1 C6 H6 108.2 . . ?
C5 C6 H6 108.2 . . ?
C1 C6 H6 108.2 . . ?
N1 C7 C8 125.4(4) . . ?
N1 C7 C28 121.4(3) . . ?
C8 C7 C28 113.3(3) . . ?
C7 C8 C9 126.1(3) . . ?
C7 C8 C14 111.7(3) . . ?
C9 C8 C14 122.1(3) . . ?
N2 C9 C10 119.7(4) . . ?
N2 C9 C8 117.4(3) . . ?
C10 C9 C8 122.9(4) . . ?
C11 C10 C9 120.4(4) . . ?
C11 C10 H10 119.8 . . ?
C9 C10 H10 119.8 . . ?
C10 C11 C12 119.3(4) . . ?
C10 C11 H11 120.4 . . ?
C12 C11 H11 120.4 . . ?
C13 C12 C11 118.0(4) . . ?
C13 C12 H12 121.0 . . ?
C11 C12 H12 121.0 . . ?
C12 C13 N2 124.9(4) . . ?
C12 C13 H13 117.6 . . ?
N2 C13 H13 117.6 . . ?
C8 C14 C19 112.2(3) . . ?
C8 C14 C15 113.7(3) . . ?
C19 C14 C15 113.3(3) . . ?
C8 C14 C27 103.0(3) . . ?
C19 C14 C27 112.3(3) . . ?
C15 C14 C27 101.3(3) . . ?
O1 C15 N3 120.3(4) . . ?
O1 C15 C14 122.0(4) . . ?
N3 C15 C14 117.5(4) . . ?
N3 C16 H16A 109.5 . . ?
N3 C16 H16B 109.5 . . ?
H16A C16 H16B 109.5 . . ?
N3 C16 H16C 109.5 . . ?
H16A C16 H16C 109.5 . . ?
H16B C16 H16C 109.5 . . ?
O2 C17 N4 120.9(4) . . ?
O2 C17 N3 121.5(4) . . ?
N4 C17 N3 117.5(3) . . ?
N4 C18 H18A 109.5 . . ?
N4 C18 H18B 109.5 . . ?
H18A C18 H18B 109.5 . . ?
N4 C18 H18C 109.5 . . ?
H18A C18 H18C 109.5 . . ?
H18B C18 H18C 109.5 . . ?
O3 C19 N4 120.7(4) . . ?
O3 C19 C14 121.3(4) . . ?
N4 C19 C14 117.8(4) . . ?
C21 C20 C26 121.9(5) . . ?
C21 C20 H20 119.1 . . ?
C26 C20 H20 119.1 . . ?
C20 C21 C22 121.1(5) . . ?
C20 C21 H21 119.5 . . ?
C22 C21 H21 119.5 . . ?
C21 C22 C24 120.1(4) . . ?
C21 C22 O4 116.1(5) . . ?
C24 C22 O4 123.8(5) . . ?
O4 C23 H23A 109.5 . . ?
O4 C23 H23B 109.5 . . ?
H23A C23 H23B 109.5 . . ?
O4 C23 H23C 109.5 . . ?
H23A C23 H23C 109.5 . . ?
H23B C23 H23C 109.5 . . ?
C22 C24 C25 119.0(4) . . ?
C22 C24 H24 120.5 . . ?
C25 C24 H24 120.5 . . ?
C26 C25 C24 120.5(4) . . ?
C26 C25 H25 119.8 . . ?
C24 C25 H25 119.8 . . ?
C20 C26 C25 117.5(4) . . ?
C20 C26 C27 116.9(4) . . ?
C25 C26 C27 125.4(4) . . ?
C26 C27 C28 119.6(3) . . ?
C26 C27 C14 115.7(3) . . ?
C28 C27 C14 104.0(3) . . ?
C26 C27 H27 105.4 . . ?
C28 C27 H27 105.4 . . ?
C14 C27 H27 105.4 . . ?
C7 C28 C29 116.1(3) . . ?
C7 C28 C36 116.1(3) . . ?
C29 C28 C36 101.4(3) . . ?
C7 C28 C27 102.8(3) . . ?
C29 C28 C27 117.5(3) . . ?
C36 C28 C27 102.8(3) . . ?
O5 C29 C30 127.1(4) . . ?
O5 C29 C28 125.5(4) . . ?
C30 C29 C28 107.5(4) . . ?
C35 C30 C31 121.3(4) . . ?
C35 C30 C29 110.4(4) . . ?
C31 C30 C29 128.3(4) . . ?
C32 C31 C30 116.5(5) . . ?
C32 C31 H31 121.7 . . ?
C30 C31 H31 121.7 . . ?
C31 C32 C33 122.7(5) . . ?
C31 C32 H32 118.6 . . ?
C33 C32 H32 118.6 . . ?
C34 C33 C32 120.4(5) . . ?
C34 C33 H33 119.8 . . ?
C32 C33 H33 119.8 . . ?
C33 C34 C35 117.7(5) . . ?
C33 C34 H34 121.2 . . ?
C35 C34 H34 121.2 . . ?
C30 C35 C34 121.3(4) . . ?
C30 C35 C36 110.1(4) . . ?
C34 C35 C36 128.5(4) . . ?
O6 C36 C35 126.3(4) . . ?
O6 C36 C28 125.5(4) . . ?
C35 C36 C28 108.2(4) . . ?
C7 N1 C6 127.8(3) . . ?
C7 N1 H1 116.1 . . ?
C6 N1 H1 116.1 . . ?
C13 N2 C9 117.7(4) . . ?
C15 N3 C17 125.3(4) . . ?
C15 N3 C16 117.8(4) . . ?
C17 N3 C16 116.8(3) . . ?
C17 N4 C19 124.1(3) . . ?
C17 N4 C18 116.6(3) . . ?
C19 N4 C18 119.2(4) . . ?
C22 O4 C23 118.7(5) . . ?

loop_
_geom_bond_atom_site_label_1
_geom_bond_atom_site_label_2
_geom_bond_distance
_geom_bond_site_symmetry_2
_geom_bond_publ_flag
C1 C6 1.520(6) . ?
C1 C2 1.529(6) . ?
C1 H1A 0.9700 . ?
C1 H1B 0.9700 . ?
C2 C3 1.505(7) . ?
C2 H2A 0.9700 . ?
C2 H2B 0.9700 . ?
C3 C4 1.515(7) . ?
C3 H3A 0.9700 . ?
C3 H3B 0.9700 . ?
C4 C5 1.532(6) . ?
C4 H4A 0.9700 . ?
C4 H4B 0.9700 . ?
C5 C6 1.504(6) . ?
C5 H5A 0.9700 . ?
C5 H5B 0.9700 . ?
C6 N1 1.465(5) . ?
C6 H6 0.9800 . ?
C7 N1 1.348(5) . ?
C7 C8 1.360(5) . ?
C7 C28 1.510(5) . ?
C8 C9 1.450(5) . ?
C8 C14 1.505(5) . ?
C9 N2 1.352(5) . ?
C9 C10 1.395(5) . ?
C10 C11 1.362(6) . ?
C10 H10 0.9300 . ?
C11 C12 1.373(7) . ?
C11 H11 0.9300 . ?
C12 C13 1.341(6) . ?
C12 H12 0.9300 . ?
C13 N2 1.342(5) . ?
C13 H13 0.9300 . ?
C14 C19 1.505(6) . ?
C14 C15 1.514(6) . ?
C14 C27 1.609(6) . ?
C15 O1 1.213(5) . ?
C15 N3 1.369(5) . ?
C16 N3 1.501(5) . ?
C16 H16A 0.9600 . ?
C16 H16B 0.9600 . ?
C16 H16C 0.9600 . ?
C17 O2 1.208(5) . ?
C17 N4 1.370(5) . ?
C17 N3 1.376(5) . ?
C18 N4 1.469(5) . ?
C18 H18A 0.9600 . ?
C18 H18B 0.9600 . ?
C18 H18C 0.9600 . ?
C19 O3 1.205(5) . ?
C19 N4 1.386(5) . ?
C20 C21 1.348(6) . ?
C20 C26 1.373(6) . ?
C20 H20 0.9300 . ?
C21 C22 1.348(7) . ?
C21 H21 0.9300 . ?
C22 C24 1.368(7) . ?
C22 O4 1.381(5) . ?
C23 O4 1.402(7) . ?
C23 H23A 0.9600 . ?
C23 H23B 0.9600 . ?
C23 H23C 0.9600 . ?
C24 C25 1.404(6) . ?
C24 H24 0.9300 . ?
C25 C26 1.384(6) . ?
C25 H25 0.9300 . ?
C26 C27 1.513(6) . ?
C27 C28 1.582(5) . ?
C27 H27 0.9800 . ?
C28 C29 1.542(6) . ?
C28 C36 1.545(6) . ?
C29 O5 1.199(5) . ?
C29 C30 1.475(6) . ?
C30 C35 1.371(6) . ?
C30 C31 1.387(6) . ?
C31 C32 1.368(8) . ?
C31 H31 0.9300 . ?
C32 C33 1.387(9) . ?
C32 H32 0.9300 . ?
C33 C34 1.363(8) . ?
C33 H33 0.9300 . ?
C34 C35 1.391(6) . ?
C34 H34 0.9300 . ?
C35 C36 1.463(6) . ?
C36 O6 1.219(5) . ?
N1 H1 0.8600 . ?

loop_
_geom_hbond_atom_site_label_D
_geom_hbond_atom_site_label_H
_geom_hbond_atom_site_label_A
_geom_hbond_distance_DH
_geom_hbond_distance_HA
_geom_hbond_distance_DA
_geom_hbond_angle_DHA
_geom_hbond_site_symmetry_A
N1 H1 N2 0.86 2.07 2.729(5) 133.1 .
